data_2232332
loop_
_publ_author_name
'El-Emam, Ali A.'
'Al-Deeb, Omar A.'
'Al-Turkistani, Abdulghafoor A.'
'Ng, Seik Weng'
'Tiekink, Edward R. T.'

_publ_section_title
;
 2-Benzylsulfanyl-4-pentyl-6-(phenylsulfanyl)pyrimidine-5-carbonitrile
;
_journal_coeditor_code HG5126
_journal_issue 11
_journal_name_full 'Acta Crystallographica Section E'
_journal_page_first o3126
_journal_paper_doi 10.1107/S1600536811044746
_journal_volume 67
_journal_year 2011
_chemical_formula_iupac 'C23 H23 N3 S2'
_chemical_formula_moiety 'C23 H23 N3 S2'
_chemical_formula_sum 'C23 H23 N3 S2'
_chemical_formula_weight 405.56
_chemical_name_systematic
;
2-Benzylsulfanyl-4-pentyl-6-(phenylsulfanyl)pyrimidine-5-carbonitrile
;
_space_group_IT_number 14
_symmetry_cell_setting monoclinic
_symmetry_space_group_name_Hall '-P 2yn'
_symmetry_space_group_name_H-M 'P 1 21/n 1'
_atom_sites_solution_hydrogens geom
_atom_sites_solution_primary direct
_atom_sites_solution_secondary difmap
_audit_creation_method SHELXL-97
_cell_angle_alpha 90.00
_cell_angle_beta 98.4270(10)
_cell_angle_gamma 90.00
_cell_formula_units_Z 4
_cell_length_a 9.00930(10)
_cell_length_b 8.21370(10)
_cell_length_c 28.6398(3)
_cell_measurement_reflns_used 5846
_cell_measurement_temperature 100(2)
_cell_measurement_theta_max 76.41
_cell_measurement_theta_min 3.12
_cell_volume 2096.45(4)
_computing_cell_refinement 'CrysAlis PRO (Agilent, 2010)'
_computing_data_collection 'CrysAlis PRO (Agilent, 2010)'
_computing_data_reduction 'CrysAlis PRO (Agilent, 2010)'
_computing_molecular_graphics
;
ORTEP-3 (Farrugia, 1997) and DIAMOND (Brandenburg, 2006)
;
_computing_publication_material 'publCIF (Westrip, 2010)'
_computing_structure_refinement 'SHELXL97 (Sheldrick, 2008)'
_computing_structure_solution 'SHELXS97 (Sheldrick, 2008)'
_diffrn_ambient_temperature 100(2)
_diffrn_detector_area_resol_mean 10.4041
_diffrn_measured_fraction_theta_full 0.975
_diffrn_measured_fraction_theta_max 0.975
_diffrn_measurement_device_type 'Agilent SuperNova Dual diffractometer with an Atlas detector'
_diffrn_measurement_method '\w scan'
_diffrn_radiation_monochromator Mirror
_diffrn_radiation_source 'SuperNova (Cu) X-ray Source'
_diffrn_radiation_type CuK\a
_diffrn_radiation_wavelength 1.54184
_diffrn_reflns_av_R_equivalents 0.0165
_diffrn_reflns_av_sigmaI/netI 0.0196
_diffrn_reflns_limit_h_max 9
_diffrn_reflns_limit_h_min -11
_diffrn_reflns_limit_k_max 10
_diffrn_reflns_limit_k_min -10
_diffrn_reflns_limit_l_max 33
_diffrn_reflns_limit_l_min -35
_diffrn_reflns_number 8836
_diffrn_reflns_theta_full 76.61
_diffrn_reflns_theta_max 76.61
_diffrn_reflns_theta_min 4.98
_diffrn_standards_decay_% 0
_diffrn_standards_interval_count 0
_diffrn_standards_interval_time 0
_diffrn_standards_number 0
_exptl_absorpt_coefficient_mu 2.393
_exptl_absorpt_correction_T_max 0.7154
_exptl_absorpt_correction_T_min 0.5861
_exptl_absorpt_correction_type multi-scan
_exptl_absorpt_process_details '(CrysAlis PRO: Agilent, 2010)'
_exptl_crystal_colour colourless
_exptl_crystal_density_diffrn 1.285
_exptl_crystal_density_method 'not measured'
_exptl_crystal_description block
_exptl_crystal_F_000 856
_exptl_crystal_size_max 0.25
_exptl_crystal_size_mid 0.25
_exptl_crystal_size_min 0.15
_refine_diff_density_max 0.263
_refine_diff_density_min -0.261
_refine_ls_extinction_method none
_refine_ls_goodness_of_fit_ref 1.019
_refine_ls_hydrogen_treatment constr
_refine_ls_matrix_type full
_refine_ls_number_parameters 253
_refine_ls_number_reflns 4307
_refine_ls_number_restraints 0
_refine_ls_restrained_S_all 1.019
_refine_ls_R_factor_all 0.0315
_refine_ls_R_factor_gt 0.0296
_refine_ls_shift/su_max 0.001
_refine_ls_shift/su_mean 0.001
_refine_ls_structure_factor_coef Fsqd
_refine_ls_weighting_details 'calc w=1/[\s^2^(Fo^2^)+(0.0513P)^2^+0.5251P] where P=(Fo^2^+2Fc^2^)/3'
_refine_ls_weighting_scheme calc
_refine_ls_wR_factor_gt 0.0816
_refine_ls_wR_factor_ref 0.0836
_reflns_number_gt 4029
_reflns_number_total 4307
_reflns_threshold_expression I>2\s(I)
_cod_data_source_file hg5126.cif
_cod_data_source_block I
_cod_original_sg_symbol_H-M 'P 21/n'
_cod_database_code 2232332
_cod_database_fobs_code 2232332

loop_
_symmetry_equiv_pos_as_xyz
'x, y, z'
'-x+1/2, y+1/2, -z+1/2'
'-x, -y, -z'
'x-1/2, -y-1/2, z-1/2'

loop_
_atom_site_type_symbol
_atom_site_label
_atom_site_fract_x
_atom_site_fract_y
_atom_site_fract_z
_atom_site_U_iso_or_equiv
_atom_site_adp_type
_atom_site_calc_flag
_atom_site_refinement_flags
_atom_site_occupancy
_atom_site_symmetry_multiplicity
S S1 0.30604(3) 0.80793(4) 0.220499(10) 0.02127(9) Uani d . 1 1
S S2 0.67551(3) 0.34287(4) 0.296075(10) 0.02388(9) Uani d . 1 1
N N1 0.40792(11) 0.79888(13) 0.31052(3) 0.0209(2) Uani d . 1 1
N N2 0.48869(10) 0.58292(12) 0.26357(3) 0.0190(2) Uani d . 1 1
N N3 0.73908(13) 0.46797(16) 0.41882(4) 0.0307(3) Uani d . 1 1
C C1 0.41211(12) 0.71875(14) 0.26995(4) 0.0182(2) Uani d . 1 1
C C2 0.56944(12) 0.52008(14) 0.30172(4) 0.0189(2) Uani d . 1 1
C C3 0.57250(12) 0.59182(15) 0.34636(4) 0.0196(2) Uani d . 1 1
C C4 0.48934(12) 0.73471(15) 0.34910(4) 0.0203(2) Uani d . 1 1
C C5 0.33729(16) 0.66417(16) 0.17420(4) 0.0272(3) Uani d . 1 1
H H5A 0.4438 0.6301 0.1787 0.033 Uiso calc R 1 1
H H5B 0.2746 0.5660 0.1760 0.033 Uiso calc R 1 1
C C6 0.29747(14) 0.74341(15) 0.12657(4) 0.0217(2) Uani d . 1 1
C C7 0.14885(14) 0.77277(16) 0.10733(4) 0.0244(3) Uani d . 1 1
H H7 0.0705 0.7464 0.1249 0.029 Uiso calc R 1 1
C C8 0.11432(16) 0.84024(17) 0.06264(5) 0.0292(3) Uani d . 1 1
H H8 0.0126 0.8595 0.0498 0.035 Uiso calc R 1 1
C C9 0.22769(17) 0.87966(17) 0.03667(5) 0.0325(3) Uani d . 1 1
H H9 0.2038 0.9244 0.0059 0.039 Uiso calc R 1 1
C C10 0.37576(17) 0.85339(18) 0.05583(5) 0.0335(3) Uani d . 1 1
H H10 0.4538 0.8814 0.0383 0.040 Uiso calc R 1 1
C C11 0.41074(14) 0.78623(17) 0.10058(5) 0.0283(3) Uani d . 1 1
H H11 0.5128 0.7693 0.1136 0.034 Uiso calc R 1 1
C C12 0.63604(13) 0.31303(15) 0.23406(4) 0.0215(2) Uani d . 1 1
C C13 0.70954(14) 0.40745(16) 0.20428(5) 0.0261(3) Uani d . 1 1
H H13 0.7836 0.4840 0.2170 0.031 Uiso calc R 1 1
C C14 0.67381(15) 0.38880(19) 0.15583(5) 0.0319(3) Uani d . 1 1
H H14 0.7212 0.4550 0.1352 0.038 Uiso calc R 1 1
C C15 0.56860(16) 0.2732(2) 0.13749(5) 0.0338(3) Uani d . 1 1
H H15 0.5447 0.2600 0.1043 0.041 Uiso calc R 1 1
C C16 0.49858(15) 0.17724(18) 0.16746(5) 0.0320(3) Uani d . 1 1
H H16 0.4283 0.0968 0.1548 0.038 Uiso calc R 1 1
C C17 0.53048(14) 0.19798(16) 0.21598(5) 0.0255(3) Uani d . 1 1
H H17 0.4806 0.1341 0.2366 0.031 Uiso calc R 1 1
C C18 0.66434(13) 0.52388(15) 0.38680(4) 0.0226(2) Uani d . 1 1
C C19 0.48584(13) 0.82239(16) 0.39484(4) 0.0235(3) Uani d . 1 1
H H19A 0.5041 0.9398 0.3903 0.028 Uiso calc R 1 1
H H19B 0.5677 0.7807 0.4187 0.028 Uiso calc R 1 1
C C20 0.33583(13) 0.80131(15) 0.41337(4) 0.0215(2) Uani d . 1 1
H H20A 0.2549 0.8522 0.3910 0.026 Uiso calc R 1 1
H H20B 0.3130 0.6838 0.4153 0.026 Uiso calc R 1 1
C C21 0.33978(13) 0.87849(16) 0.46189(4) 0.0224(2) Uani d . 1 1
H H21A 0.4233 0.8297 0.4837 0.027 Uiso calc R 1 1
H H21B 0.3608 0.9962 0.4595 0.027 Uiso calc R 1 1
C C22 0.19546(16) 0.85754(19) 0.48265(5) 0.0326(3) Uani d . 1 1
H H22A 0.1748 0.7399 0.4856 0.039 Uiso calc R 1 1
H H22B 0.1115 0.9055 0.4608 0.039 Uiso calc R 1 1
C C23 0.20205(16) 0.93742(18) 0.53094(5) 0.0318(3) Uani d . 1 1
H H23A 0.1069 0.9195 0.5429 0.048 Uiso calc R 1 1
H H23B 0.2192 1.0546 0.5281 0.048 Uiso calc R 1 1
H H23C 0.2842 0.8895 0.5528 0.048 Uiso calc R 1 1

loop_
_atom_site_aniso_label
_atom_site_aniso_U_11
_atom_site_aniso_U_22
_atom_site_aniso_U_33
_atom_site_aniso_U_12
_atom_site_aniso_U_13
_atom_site_aniso_U_23
S1 0.02665(15) 0.02229(15) 0.01482(15) 0.00548(10) 0.00284(11) -0.00166(10)
S2 0.03252(17) 0.02058(15) 0.01754(15) 0.00567(11) 0.00031(11) -0.00097(11)
N1 0.0222(5) 0.0236(5) 0.0173(5) 0.0000(4) 0.0039(4) -0.0038(4)
N2 0.0220(4) 0.0192(5) 0.0162(4) -0.0009(4) 0.0037(4) -0.0011(4)
N3 0.0331(6) 0.0391(6) 0.0201(5) 0.0026(5) 0.0041(4) 0.0027(5)
C1 0.0197(5) 0.0195(5) 0.0159(5) -0.0020(4) 0.0046(4) -0.0009(4)
C2 0.0200(5) 0.0189(5) 0.0181(5) -0.0029(4) 0.0041(4) -0.0002(4)
C3 0.0211(5) 0.0222(6) 0.0160(5) -0.0025(4) 0.0040(4) 0.0000(4)
C4 0.0202(5) 0.0248(6) 0.0164(5) -0.0033(4) 0.0044(4) -0.0028(5)
C5 0.0415(7) 0.0244(6) 0.0157(6) 0.0082(5) 0.0039(5) -0.0031(5)
C6 0.0300(6) 0.0202(5) 0.0151(5) 0.0030(5) 0.0040(4) -0.0043(4)
C7 0.0282(6) 0.0242(6) 0.0213(6) -0.0003(5) 0.0057(5) -0.0051(5)
C8 0.0350(7) 0.0303(7) 0.0202(6) 0.0068(5) -0.0023(5) -0.0066(5)
C9 0.0537(8) 0.0286(7) 0.0154(6) 0.0076(6) 0.0057(5) -0.0008(5)
C10 0.0432(7) 0.0352(7) 0.0257(7) 0.0001(6) 0.0171(6) -0.0006(6)
C11 0.0279(6) 0.0328(7) 0.0248(6) 0.0020(5) 0.0063(5) -0.0036(5)
C12 0.0246(5) 0.0202(6) 0.0195(6) 0.0065(4) 0.0028(4) -0.0019(4)
C13 0.0272(6) 0.0258(6) 0.0263(6) 0.0048(5) 0.0068(5) -0.0008(5)
C14 0.0334(7) 0.0391(7) 0.0258(7) 0.0138(6) 0.0129(5) 0.0052(6)
C15 0.0354(7) 0.0463(8) 0.0184(6) 0.0194(6) -0.0004(5) -0.0049(6)
C16 0.0304(6) 0.0337(7) 0.0288(7) 0.0072(5) -0.0056(5) -0.0087(6)
C17 0.0270(6) 0.0232(6) 0.0253(6) 0.0038(5) 0.0011(5) -0.0009(5)
C18 0.0254(5) 0.0260(6) 0.0174(5) -0.0019(5) 0.0061(4) -0.0016(5)
C19 0.0241(6) 0.0292(6) 0.0170(6) 0.0001(5) 0.0026(4) -0.0062(5)
C20 0.0264(6) 0.0231(6) 0.0153(5) -0.0005(5) 0.0044(4) -0.0019(4)
C21 0.0287(6) 0.0251(6) 0.0133(5) 0.0007(5) 0.0033(4) -0.0005(5)
C22 0.0375(7) 0.0385(8) 0.0241(7) -0.0092(6) 0.0123(5) -0.0112(6)
C23 0.0401(7) 0.0361(7) 0.0215(6) -0.0031(6) 0.0125(5) -0.0071(6)

loop_
_atom_type_symbol
_atom_type_description
_atom_type_scat_dispersion_real
_atom_type_scat_dispersion_imag
_atom_type_scat_source
C C 0.0181 0.0091 'International Tables Vol C Tables 4.2.6.8 and 6.1.1.4'
H H 0.0000 0.0000 'International Tables Vol C Tables 4.2.6.8 and 6.1.1.4'
N N 0.0311 0.0180 'International Tables Vol C Tables 4.2.6.8 and 6.1.1.4'
S S 0.3331 0.5567 'International Tables Vol C Tables 4.2.6.8 and 6.1.1.4'

loop_
_geom_angle_atom_site_label_1
_geom_angle_atom_site_label_2
_geom_angle_atom_site_label_3
_geom_angle
C1 S1 C5 101.12(6)
C2 S2 C12 100.01(5)
C1 N1 C4 116.08(10)
C2 N2 C1 116.35(10)
N2 C1 N1 127.45(11)
N2 C1 S1 118.03(8)
N1 C1 S1 114.51(9)
N2 C2 C3 121.48(11)
N2 C2 S2 119.07(9)
C3 C2 S2 119.45(9)
C4 C3 C2 117.60(10)
C4 C3 C18 122.05(11)
C2 C3 C18 120.27(11)
N1 C4 C3 121.03(11)
N1 C4 C19 116.87(11)
C3 C4 C19 122.10(11)
C6 C5 S1 109.64(8)
C6 C5 H5A 109.7
S1 C5 H5A 109.7
C6 C5 H5B 109.7
S1 C5 H5B 109.7
H5A C5 H5B 108.2
C7 C6 C11 118.81(11)
C7 C6 C5 121.39(11)
C11 C6 C5 119.79(11)
C8 C7 C6 120.46(12)
C8 C7 H7 119.8
C6 C7 H7 119.8
C9 C8 C7 120.31(12)
C9 C8 H8 119.8
C7 C8 H8 119.8
C10 C9 C8 119.61(12)
C10 C9 H9 120.2
C8 C9 H9 120.2
C9 C10 C11 120.23(12)
C9 C10 H10 119.9
C11 C10 H10 119.9
C10 C11 C6 120.56(12)
C10 C11 H11 119.7
C6 C11 H11 119.7
C17 C12 C13 120.91(12)
C17 C12 S2 119.56(10)
C13 C12 S2 119.52(10)
C14 C13 C12 119.39(13)
C14 C13 H13 120.3
C12 C13 H13 120.3
C13 C14 C15 119.97(13)
C13 C14 H14 120.0
C15 C14 H14 120.0
C16 C15 C14 120.17(12)
C16 C15 H15 119.9
C14 C15 H15 119.9
C15 C16 C17 120.33(13)
C15 C16 H16 119.8
C17 C16 H16 119.8
C12 C17 C16 119.20(13)
C12 C17 H17 120.4
C16 C17 H17 120.4
N3 C18 C3 179.00(14)
C4 C19 C20 112.38(10)
C4 C19 H19A 109.1
C20 C19 H19A 109.1
C4 C19 H19B 109.1
C20 C19 H19B 109.1
H19A C19 H19B 107.9
C21 C20 C19 111.41(10)
C21 C20 H20A 109.3
C19 C20 H20A 109.3
C21 C20 H20B 109.3
C19 C20 H20B 109.3
H20A C20 H20B 108.0
C22 C21 C20 113.81(10)
C22 C21 H21A 108.8
C20 C21 H21A 108.8
C22 C21 H21B 108.8
C20 C21 H21B 108.8
H21A C21 H21B 107.7
C21 C22 C23 112.67(11)
C21 C22 H22A 109.1
C23 C22 H22A 109.1
C21 C22 H22B 109.1
C23 C22 H22B 109.1
H22A C22 H22B 107.8
C22 C23 H23A 109.5
C22 C23 H23B 109.5
H23A C23 H23B 109.5
C22 C23 H23C 109.5
H23A C23 H23C 109.5
H23B C23 H23C 109.5

loop_
_geom_bond_atom_site_label_1
_geom_bond_atom_site_label_2
_geom_bond_distance
S1 C1 1.7489(12)
S1 C5 1.8279(12)
S2 C2 1.7616(12)
S2 C12 1.7766(12)
N1 C1 1.3408(15)
N1 C4 1.3412(16)
N2 C2 1.3253(15)
N2 C1 1.3383(15)
N3 C18 1.1508(17)
C2 C3 1.4043(16)
C3 C4 1.4008(17)
C3 C18 1.4342(16)
C4 C19 1.4993(16)
C5 C6 1.5066(16)
C5 H5A 0.9900
C5 H5B 0.9900
C6 C7 1.3923(17)
C6 C11 1.3935(17)
C7 C8 1.3875(18)
C7 H7 0.9500
C8 C9 1.387(2)
C8 H8 0.9500
C9 C10 1.383(2)
C9 H9 0.9500
C10 C11 1.3885(19)
C10 H10 0.9500
C11 H11 0.9500
C12 C17 1.3861(18)
C12 C13 1.3902(18)
C13 C14 1.3862(19)
C13 H13 0.9500
C14 C15 1.389(2)
C14 H14 0.9500
C15 C16 1.384(2)
C15 H15 0.9500
C16 C17 1.3875(19)
C16 H16 0.9500
C17 H17 0.9500
C19 C20 1.5324(16)
C19 H19A 0.9900
C19 H19B 0.9900
C20 C21 1.5229(16)
C20 H20A 0.9900
C20 H20B 0.9900
C21 C22 1.5167(17)
C21 H21A 0.9900
C21 H21B 0.9900
C22 C23 1.5241(17)
C22 H22A 0.9900
C22 H22B 0.9900
C23 H23A 0.9800
C23 H23B 0.9800
C23 H23C 0.9800

loop_
_geom_hbond_atom_site_label_D
_geom_hbond_atom_site_label_H
_geom_hbond_atom_site_label_A
_geom_hbond_site_symmetry_A
_geom_hbond_distance_DH
_geom_hbond_distance_HA
_geom_hbond_distance_DA
_geom_hbond_angle_DHA
C21 H21b Cg1 2_555 0.99 3.00 3.8443(14) 148

loop_
_geom_torsion_atom_site_label_1
_geom_torsion_atom_site_label_2
_geom_torsion_atom_site_label_3
_geom_torsion_atom_site_label_4
_geom_torsion
C2 N2 C1 N1 0.16(17)
C2 N2 C1 S1 179.08(8)
C4 N1 C1 N2 -0.37(18)
C4 N1 C1 S1 -179.33(8)
C5 S1 C1 N2 2.05(10)
C5 S1 C1 N1 -178.89(9)
C1 N2 C2 C3 0.71(16)
C1 N2 C2 S2 -179.12(8)
C12 S2 C2 N2 1.98(10)
C12 S2 C2 C3 -177.85(9)
N2 C2 C3 C4 -1.29(17)
S2 C2 C3 C4 178.54(8)
N2 C2 C3 C18 -178.17(10)
S2 C2 C3 C18 1.66(15)
C1 N1 C4 C3 -0.27(16)
C1 N1 C4 C19 -179.88(10)
C2 C3 C4 N1 1.05(17)
C18 C3 C4 N1 177.88(11)
C2 C3 C4 C19 -179.36(11)
C18 C3 C4 C19 -2.54(18)
C1 S1 C5 C6 -161.95(9)
S1 C5 C6 C7 -72.54(14)
S1 C5 C6 C11 108.55(12)
C11 C6 C7 C8 1.37(19)
C5 C6 C7 C8 -177.55(11)
C6 C7 C8 C9 -0.2(2)
C7 C8 C9 C10 -0.9(2)
C8 C9 C10 C11 0.7(2)
C9 C10 C11 C6 0.5(2)
C7 C6 C11 C10 -1.52(19)
C5 C6 C11 C10 177.42(12)
C2 S2 C12 C17 -100.77(10)
C2 S2 C12 C13 78.09(10)
C17 C12 C13 C14 1.61(18)
S2 C12 C13 C14 -177.23(9)
C12 C13 C14 C15 -1.89(19)
C13 C14 C15 C16 0.4(2)
C14 C15 C16 C17 1.4(2)
C13 C12 C17 C16 0.14(18)
S2 C12 C17 C16 178.98(10)
C15 C16 C17 C12 -1.62(19)
N1 C4 C19 C20 72.64(14)
C3 C4 C19 C20 -106.96(13)
C4 C19 C20 C21 174.92(10)
C19 C20 C21 C22 -178.46(11)
C20 C21 C22 C23 -179.41(12)

loop_
_cod_related_entry_id
_cod_related_entry_database
_cod_related_entry_code
1 ChemSpider 30657133
